data_4113493
loop_
_publ_author_name
'Takashi Komuro'
'Tsukasa Matsuo'
'Hiroyuki Kawaguchi'
'Kazuyuki Tatsumi'

_publ_contact_author_address
;
    Coordination Chemistry Laboratories, Institute of Molecular Science
    Myodaiji, Okazaki 444-8585, Japan
;
_publ_contact_author_email ' hkawa@ims.ac.jp '
_publ_contact_author_fax ' +81-564-55-7290 '
_publ_contact_author_name ' Kawaguchi Hiroyuki'
_publ_section_title
;
 Unusual Coordination Modes of Arylthiolates in
 Mo{\h5-SC6H3-2,6-(SiMe3)2}{\h7-SC6H3-2,6-(SiMe3)2}
;
_journal_name_full 'Journal of the American Chemical Society'
_journal_page_first 2070
_journal_page_last 2071
_journal_paper_doi 10.1021/ja029541+
_journal_volume 125
_journal_year 2003
_chemical_formula_sum 'C45 H51 Mo S3 Si3'
_chemical_formula_weight 868.27
_space_group_IT_number 14
_symmetry_cell_setting monoclinic
_symmetry_Int_Tables_number 14
_symmetry_space_group_name_Hall '-P 2yn'
_symmetry_space_group_name_H-M 'P 1 21/n 1'
_cell_angle_alpha 90
_cell_angle_beta 90.849(5)
_cell_angle_gamma 90
_cell_formula_units_Z 4
_cell_length_a 12.395(5)
_cell_length_b 17.433(6)
_cell_length_c 20.061(8)
_cell_measurement_reflns_used 13823
_cell_measurement_temperature 173.2
_cell_measurement_theta_max 27.5
_cell_measurement_theta_min 3.0
_cell_volume 4334(3)
_computing_cell_refinement CrystalClear
_computing_data_collection CrystalClear
_computing_data_reduction CrystalStructure
_computing_publication_material 'CrystalStructure Ver. 3.00'
_computing_structure_refinement CRYSTALS
_computing_structure_solution DIRDIF99(PATTY)
_diffrn_measurement_device_type 'Rigaku/MSC Mercury CCD'
_diffrn_measurement_method \w
_diffrn_radiation_type 'Mo K\a'
_diffrn_radiation_wavelength 0.7107
_diffrn_reflns_av_R_equivalents 0.083
_diffrn_reflns_limit_h_max 16
_diffrn_reflns_limit_h_min -16
_diffrn_reflns_limit_k_max 22
_diffrn_reflns_limit_k_min -18
_diffrn_reflns_limit_l_max 26
_diffrn_reflns_limit_l_min -23
_diffrn_reflns_number 35205
_exptl_absorpt_coefficient_mu 0.560
_exptl_absorpt_correction_T_max 0.962
_exptl_absorpt_correction_T_min 0.831
_exptl_crystal_colour black
_exptl_crystal_density_diffrn 1.331
_exptl_crystal_description prism
_exptl_crystal_size_max 0.230
_exptl_crystal_size_mid 0.130
_exptl_crystal_size_min 0.070
_refine_diff_density_max 2.28
_refine_diff_density_min -1.19
_refine_ls_extinction_method none
_refine_ls_goodness_of_fit_ref 1.006
_refine_ls_hydrogen_treatment refall
_refine_ls_number_parameters 520
_refine_ls_number_reflns 9935
_refine_ls_R_factor_gt 0.0550
_refine_ls_shift/su_max 0.0000
_refine_ls_structure_factor_coef Fsqd
_refine_ls_weighting_details 'w = 1/[\s^2^(Fo^2^) + (0.05000(Max(Fo^2^,0) + 2Fc^2^)/3)^2^]'
_refine_ls_weighting_scheme calc
_refine_ls_wR_factor_ref 0.1420
_reflns_number_gt 6409
_reflns_number_total 0
_reflns_threshold_expression F^2^>2.0\s(F^2^)
_cod_data_source_file ja0295412B-2_s2_3.cif
_cod_data_source_block Mo[SC6H3-2,6-(SiMe3),Ph]3(3)
_cod_original_cell_volume 4334(2)
_cod_original_formula_sum 'C45 H51 Mo S3 Si3 '
_cod_database_code 4113493

loop_
_symmetry_equiv_pos_as_xyz
x,y,z
1/2-x,1/2+y,1/2-z
-x,-y,-z
1/2+x,1/2-y,1/2+z

loop_
_atom_site_label
_atom_site_type_symbol
_atom_site_fract_x
_atom_site_fract_y
_atom_site_fract_z
_atom_site_U_iso_or_equiv
_atom_site_adp_type
_atom_site_occupancy
_atom_site_calc_flag
Mo(1) Mo 0.15122(3) 0.13587(2) 0.22112(2) 0.01661(9) Uani 1.00 d
S(1) S -0.01579(9) 0.08356(6) 0.25394(6) 0.0223(3) Uani 1.00 d
S(2) S 0.18157(9) 0.11749(6) 0.10794(5) 0.0221(3) Uani 1.00 d
S(3) S 0.22436(9) 0.00842(6) 0.22983(6) 0.0204(3) Uani 1.00 d
Si(1) Si -0.2803(1) 0.06447(7) 0.28697(7) 0.0281(4) Uani 1.00 d
Si(2) Si 0.4001(1) 0.15320(8) 0.02648(7) 0.0330(4) Uani 1.00 d
Si(3) Si 0.0850(1) -0.11784(7) 0.13655(6) 0.0224(3) Uani 1.00 d
C(1) C -0.0933(4) 0.1646(2) 0.2767(2) 0.021(1) Uani 1.00 d
C(2) C -0.2047(4) 0.1579(2) 0.2894(2) 0.022(1) Uani 1.00 d
C(3) C -0.2577(4) 0.2259(3) 0.3061(3) 0.033(1) Uani 1.00 d
C(4) C -0.2056(4) 0.2955(3) 0.3111(3) 0.038(2) Uani 1.00 d
C(5) C -0.0955(4) 0.3007(3) 0.3002(3) 0.031(1) Uani 1.00 d
C(6) C -0.0386(4) 0.2350(2) 0.2841(2) 0.022(1) Uani 1.00 d
C(7) C 0.0800(4) 0.2320(2) 0.2772(2) 0.023(1) Uani 1.00 d
C(8) C 0.1409(4) 0.1920(2) 0.3288(2) 0.023(1) Uani 1.00 d
C(9) C 0.2475(4) 0.1738(3) 0.3195(2) 0.024(1) Uani 1.00 d
C(10) C 0.2998(4) 0.1970(3) 0.2601(2) 0.024(1) Uani 1.00 d
C(11) C 0.2482(4) 0.2507(2) 0.2181(2) 0.024(1) Uani 1.00 d
C(12) C 0.1399(4) 0.2701(2) 0.2271(2) 0.024(1) Uani 1.00 d
C(13) C -0.2245(5) -0.0013(3) 0.3513(3) 0.050(2) Uani 1.00 d
C(14) C -0.2774(5) 0.0168(3) 0.2045(3) 0.041(2) Uani 1.00 d
C(15) C -0.4239(4) 0.0855(3) 0.3048(4) 0.058(2) Uani 1.00 d
C(16) C 0.1842(4) 0.2051(3) 0.0624(2) 0.023(1) Uani 1.00 d
C(17) C 0.2822(4) 0.2223(3) 0.0304(2) 0.026(1) Uani 1.00 d
C(18) C 0.2891(4) 0.2925(3) -0.0034(2) 0.030(1) Uani 1.00 d
C(19) C 0.2044(5) 0.3437(3) -0.0052(3) 0.037(1) Uani 1.00 d
C(20) C 0.1082(4) 0.3247(3) 0.0234(2) 0.030(1) Uani 1.00 d
C(21) C 0.0947(4) 0.2551(3) 0.0569(2) 0.023(1) Uani 1.00 d
C(22) C -0.0156(4) 0.2366(3) 0.0809(2) 0.025(1) Uani 1.00 d
C(23) C -0.0638(4) 0.1657(3) 0.0666(2) 0.026(1) Uani 1.00 d
C(24) C -0.1690(4) 0.1506(3) 0.0837(3) 0.035(1) Uani 1.00 d
C(25) C -0.2290(4) 0.2056(3) 0.1163(3) 0.041(2) Uani 1.00 d
C(26) C -0.1837(4) 0.2754(3) 0.1307(3) 0.039(2) Uani 1.00 d
C(27) C -0.0782(4) 0.2912(3) 0.1131(2) 0.029(1) Uani 1.00 d
C(28) C 0.4579(4) 0.1243(3) 0.1094(3) 0.041(2) Uani 1.00 d
C(29) C 0.5116(5) 0.2029(4) -0.0185(3) 0.056(2) Uani 1.00 d
C(30) C 0.3597(5) 0.0668(3) -0.0230(3) 0.049(2) Uani 1.00 d
C(31) C 0.1368(3) -0.0584(2) 0.2706(2) 0.019(1) Uani 1.00 d
C(32) C 0.0763(4) -0.1097(2) 0.2306(2) 0.021(1) Uani 1.00 d
C(33) C 0.0039(4) -0.1583(3) 0.2627(2) 0.026(1) Uani 1.00 d
C(34) C -0.0078(4) -0.1582(3) 0.3314(2) 0.026(1) Uani 1.00 d
C(35) C 0.0562(4) -0.1100(3) 0.3695(2) 0.026(1) Uani 1.00 d
C(36) C 0.1293(3) -0.0595(2) 0.3402(2) 0.018(1) Uani 1.00 d
C(37) C 0.1945(4) -0.0107(3) 0.3860(2) 0.025(1) Uani 1.00 d
C(38) C 0.1433(5) 0.0340(3) 0.4337(2) 0.034(1) Uani 1.00 d
C(39) C 0.2029(5) 0.0763(3) 0.4793(3) 0.046(2) Uani 1.00 d
C(40) C 0.3134(5) 0.0754(3) 0.4789(3) 0.049(2) Uani 1.00 d
C(41) C 0.3663(5) 0.0307(3) 0.4326(3) 0.040(2) Uani 1.00 d
C(42) C 0.3066(4) -0.0119(3) 0.3857(2) 0.031(1) Uani 1.00 d
C(43) C 0.2253(4) -0.1174(3) 0.1055(3) 0.035(1) Uani 1.00 d
C(44) C -0.0010(4) -0.0424(3) 0.0967(2) 0.032(1) Uani 1.00 d
C(45) C 0.0257(4) -0.2125(3) 0.1119(2) 0.031(1) Uani 1.00 d
H(1) H -0.3345(4) 0.2235(3) 0.3143(3) 0.039(2) Uiso 1.00 calc
H(2) H -0.2456(4) 0.3413(3) 0.3227(3) 0.043(2) Uiso 1.00 calc
H(3) H -0.0585(4) 0.3496(3) 0.3032(3) 0.036(2) Uiso 1.00 calc
H(4) H 0.1010(4) 0.1649(2) 0.3628(2) 0.028(2) Uiso 1.00 calc
H(5) H 0.2805(4) 0.1346(3) 0.3474(2) 0.028(2) Uiso 1.00 calc
H(6) H 0.3711(4) 0.1778(3) 0.2497(2) 0.029(2) Uiso 1.00 calc
H(7) H 0.2824(4) 0.2650(2) 0.1767(2) 0.029(2) Uiso 1.00 calc
H(8) H 0.1011(4) 0.2976(2) 0.1922(2) 0.028(2) Uiso 1.00 calc
H(9) H -0.2654(5) -0.0487(3) 0.3508(3) 0.059(2) Uiso 1.00 calc
H(10) H -0.1495(5) -0.0122(3) 0.3420(3) 0.059(2) Uiso 1.00 calc
H(11) H -0.2297(5) 0.0226(3) 0.3948(3) 0.059(2) Uiso 1.00 calc
H(12) H -0.3179(5) -0.0308(3) 0.2061(3) 0.049(2) Uiso 1.00 calc
H(13) H -0.3095(5) 0.0505(3) 0.1712(3) 0.049(2) Uiso 1.00 calc
H(14) H -0.2033(5) 0.0059(3) 0.1928(3) 0.049(2) Uiso 1.00 calc
H(15) H -0.4284(4) 0.1103(3) 0.3479(4) 0.064(2) Uiso 1.00 calc
H(16) H -0.4548(4) 0.1187(3) 0.2707(4) 0.064(2) Uiso 1.00 calc
H(17) H -0.4636(4) 0.0375(3) 0.3056(4) 0.064(2) Uiso 1.00 calc
H(18) H 0.3558(4) 0.3051(3) -0.0256(2) 0.036(2) Uiso 1.00 calc
H(19) H 0.2127(5) 0.3925(3) -0.0277(3) 0.043(2) Uiso 1.00 calc
H(20) H 0.0483(4) 0.3604(3) 0.0210(2) 0.036(2) Uiso 1.00 calc
H(21) H -0.0218(4) 0.1266(3) 0.0445(2) 0.031(2) Uiso 1.00 calc
H(22) H -0.2011(4) 0.1014(3) 0.0726(3) 0.041(2) Uiso 1.00 calc
H(23) H -0.3027(4) 0.1949(3) 0.1289(3) 0.048(2) Uiso 1.00 calc
H(24) H -0.2258(4) 0.3140(3) 0.1535(3) 0.046(2) Uiso 1.00 calc
H(25) H -0.0475(4) 0.3412(3) 0.1228(2) 0.035(2) Uiso 1.00 calc
H(26) H 0.4033(4) 0.0981(3) 0.1350(3) 0.049(2) Uiso 1.00 calc
H(27) H 0.5190(4) 0.0903(3) 0.1032(3) 0.049(2) Uiso 1.00 calc
H(28) H 0.4815(4) 0.1699(3) 0.1331(3) 0.049(2) Uiso 1.00 calc
H(29) H 0.5721(5) 0.1681(4) -0.0231(3) 0.064(2) Uiso 1.00 calc
H(30) H 0.4861(5) 0.2187(4) -0.0623(3) 0.064(2) Uiso 1.00 calc
H(31) H 0.5345(5) 0.2477(4) 0.0067(3) 0.064(2) Uiso 1.00 calc
H(32) H 0.3019(5) 0.0405(3) -0.0004(3) 0.058(2) Uiso 1.00 calc
H(33) H 0.3352(5) 0.0821(3) -0.0672(3) 0.059(2) Uiso 1.00 calc
H(34) H 0.4212(5) 0.0328(3) -0.0268(3) 0.059(2) Uiso 1.00 calc
H(35) H -0.0398(4) -0.1932(3) 0.2361(2) 0.030(2) Uiso 1.00 calc
H(36) H -0.0605(4) -0.1913(3) 0.3521(2) 0.030(2) Uiso 1.00 calc
H(37) H 0.0502(4) -0.1111(3) 0.4176(2) 0.031(2) Uiso 1.00 calc
H(38) H 0.0651(5) 0.0343(3) 0.4348(2) 0.039(2) Uiso 1.00 calc
H(39) H 0.1660(5) 0.1083(3) 0.5113(3) 0.053(2) Uiso 1.00 calc
H(40) H 0.3543(5) 0.1054(3) 0.5112(3) 0.056(2) Uiso 1.00 calc
H(41) H 0.4446(5) 0.0292(3) 0.4325(3) 0.047(2) Uiso 1.00 calc
H(42) H 0.3430(4) -0.0426(3) 0.3526(2) 0.036(2) Uiso 1.00 calc
H(43) H 0.2649(4) -0.1594(3) 0.1260(3) 0.041(2) Uiso 1.00 calc
H(44) H 0.2244(4) -0.1238(3) 0.0574(3) 0.041(2) Uiso 1.00 calc
H(45) H 0.2600(4) -0.0692(3) 0.1169(3) 0.041(2) Uiso 1.00 calc
H(46) H 0.0269(4) 0.0079(3) 0.1082(2) 0.038(2) Uiso 1.00 calc
H(47) H -0.0003(4) -0.0489(3) 0.0487(2) 0.038(2) Uiso 1.00 calc
H(48) H -0.0744(4) -0.0472(3) 0.1123(2) 0.038(2) Uiso 1.00 calc
H(49) H -0.0481(4) -0.2155(3) 0.1271(2) 0.036(2) Uiso 1.00 calc
H(50) H 0.0266(4) -0.2178(3) 0.0638(2) 0.036(2) Uiso 1.00 calc
H(51) H 0.0679(4) -0.2534(3) 0.1322(2) 0.036(2) Uiso 1.00 calc

loop_
_atom_site_aniso_label
_atom_site_aniso_U_11
_atom_site_aniso_U_22
_atom_site_aniso_U_33
_atom_site_aniso_U_12
_atom_site_aniso_U_13
_atom_site_aniso_U_23
Mo(1) 0.0174(2) 0.0156(2) 0.0167(2) -0.0013(2) -0.0014(1) 0.0006(2)
S(1) 0.0197(6) 0.0157(5) 0.0292(6) -0.0002(4) 0.0039(5) -0.0020(4)
S(2) 0.0266(6) 0.0189(5) 0.0199(6) -0.0002(4) 0.0016(5) 0.0009(4)
S(3) 0.0197(6) 0.0181(5) 0.0231(6) 0.0000(4) 0.0025(5) 0.0017(4)
Si(1) 0.0240(7) 0.0221(7) 0.0361(8) 0.0009(6) 0.0079(6) 0.0022(5)
Si(2) 0.0277(8) 0.0411(8) 0.0285(8) 0.0001(6) 0.0058(6) -0.0008(6)
Si(3) 0.0258(7) 0.0204(6) 0.0206(6) -0.0009(5) -0.0014(5) -0.0002(5)
C(1) 0.024(2) 0.019(2) 0.021(2) 0.006(2) -0.001(2) 0.003(2)
C(2) 0.021(2) 0.020(2) 0.025(2) 0.005(2) 0.002(2) 0.001(2)
C(3) 0.025(3) 0.033(3) 0.038(3) 0.005(2) 0.005(2) -0.002(2)
C(4) 0.035(3) 0.023(3) 0.050(3) 0.010(2) 0.006(3) -0.002(2)
C(5) 0.034(3) 0.018(2) 0.037(3) 0.005(2) -0.001(2) -0.004(2)
C(6) 0.026(3) 0.019(2) 0.022(2) 0.003(2) -0.001(2) 0.000(2)
C(7) 0.026(2) 0.016(2) 0.026(2) 0.002(2) -0.001(2) -0.003(2)
C(8) 0.029(3) 0.017(2) 0.022(2) -0.004(2) -0.006(2) -0.003(2)
C(9) 0.027(3) 0.021(2) 0.022(2) -0.003(2) -0.009(2) -0.003(2)
C(10) 0.016(2) 0.026(2) 0.029(3) -0.007(2) -0.003(2) -0.002(2)
C(11) 0.026(3) 0.019(2) 0.027(3) -0.010(2) -0.004(2) 0.000(2)
C(12) 0.032(3) 0.016(2) 0.022(2) -0.004(2) -0.008(2) -0.001(2)
C(13) 0.057(4) 0.038(3) 0.053(4) 0.007(3) 0.020(3) 0.014(3)
C(14) 0.039(3) 0.041(3) 0.042(3) -0.013(3) 0.002(3) -0.006(3)
C(15) 0.034(3) 0.039(3) 0.087(5) 0.001(3) 0.018(3) -0.003(3)
C(16) 0.029(3) 0.022(2) 0.017(2) -0.003(2) -0.003(2) 0.001(2)
C(17) 0.030(3) 0.028(2) 0.017(2) -0.006(2) 0.002(2) -0.001(2)
C(18) 0.034(3) 0.031(3) 0.024(3) -0.012(2) 0.005(2) 0.004(2)
C(19) 0.047(3) 0.029(3) 0.032(3) -0.010(2) -0.004(2) 0.010(2)
C(20) 0.034(3) 0.025(2) 0.032(3) -0.003(2) -0.007(2) 0.008(2)
C(21) 0.027(3) 0.024(2) 0.017(2) -0.005(2) -0.006(2) 0.001(2)
C(22) 0.026(3) 0.029(2) 0.020(2) 0.004(2) -0.010(2) 0.006(2)
C(23) 0.027(3) 0.029(2) 0.022(2) 0.001(2) -0.004(2) 0.004(2)
C(24) 0.030(3) 0.039(3) 0.034(3) -0.011(2) -0.003(2) 0.007(2)
C(25) 0.028(3) 0.048(3) 0.044(3) 0.002(3) -0.003(2) 0.013(3)
C(26) 0.033(3) 0.045(3) 0.038(3) 0.010(3) 0.001(2) 0.006(3)
C(27) 0.033(3) 0.023(2) 0.031(3) 0.007(2) -0.006(2) 0.002(2)
C(28) 0.033(3) 0.045(3) 0.044(3) 0.003(3) 0.000(2) 0.000(3)
C(29) 0.038(3) 0.073(4) 0.050(4) -0.004(3) 0.014(3) 0.006(3)
C(30) 0.054(4) 0.053(4) 0.039(3) 0.010(3) 0.008(3) -0.008(3)
C(31) 0.013(2) 0.017(2) 0.025(2) 0.003(2) -0.001(2) 0.004(2)
C(32) 0.018(2) 0.016(2) 0.026(2) 0.003(2) -0.006(2) 0.001(2)
C(33) 0.023(2) 0.022(2) 0.031(3) -0.001(2) -0.003(2) 0.002(2)
C(34) 0.020(2) 0.023(2) 0.032(3) -0.002(2) 0.005(2) 0.003(2)
C(35) 0.031(3) 0.027(2) 0.018(2) 0.002(2) 0.002(2) 0.005(2)
C(36) 0.017(2) 0.020(2) 0.018(2) 0.002(2) -0.003(2) 0.001(2)
C(37) 0.030(3) 0.025(2) 0.020(2) -0.003(2) -0.004(2) 0.007(2)
C(38) 0.044(3) 0.029(3) 0.024(3) -0.001(2) -0.001(2) 0.003(2)
C(39) 0.061(4) 0.046(3) 0.025(3) -0.008(2) -0.002(3) -0.008(3)
C(40) 0.065(4) 0.050(4) 0.024(3) -0.022(3) -0.019(3) 0.005(3)
C(41) 0.036(3) 0.051(3) 0.031(3) -0.014(3) -0.011(2) 0.011(3)
C(42) 0.034(3) 0.034(3) 0.022(3) -0.004(2) -0.006(2) 0.009(2)
C(43) 0.033(3) 0.042(3) 0.027(3) -0.002(2) 0.005(2) -0.011(2)
C(44) 0.042(3) 0.027(3) 0.025(3) 0.002(2) -0.002(2) 0.001(2)
C(45) 0.040(3) 0.023(2) 0.027(3) -0.005(2) -0.005(2) -0.001(2)

loop_
_atom_type_symbol
_atom_type_description
_atom_type_scat_dispersion_real
_atom_type_scat_dispersion_imag
_atom_type_scat_source
C C 0.003 0.002
;International Tables for Crystallography
(1992, Vol. C, Tables 4.2.6.8 and 6.1.1.1)
;
H H 0.000 0.000
;International Tables for Crystallography
(1992, Vol. C, Table 6.1.1.2)
;
Mo Mo -1.683 0.686
;International Tables for Crystallography
(1992, Vol. C, Tables 4.2.6.8 and 6.1.1.1)
;
S S 0.125 0.123
;International Tables for Crystallography
(1992, Vol. C, Tables 4.2.6.8 and 6.1.1.1)
;
Si Si 0.082 0.070
;International Tables for Crystallography
(1992, Vol. C, Tables 4.2.6.8 and 6.1.1.1)
;

loop_
_geom_angle_atom_site_label_1
_geom_angle_atom_site_label_2
_geom_angle_atom_site_label_3
_geom_angle
_geom_angle_publ_flag
S(1) Mo(1) S(2) 111.91(4) yes
S(1) Mo(1) S(3) 87.37(4) yes
S(1) Mo(1) C(7) 78.0(1) yes
S(1) Mo(1) C(8) 81.2(1) yes
S(1) Mo(1) C(9) 107.8(1) yes
S(1) Mo(1) C(10) 143.0(1) yes
S(1) Mo(1) C(11) 142.2(1) yes
S(1) Mo(1) C(12) 108.5(1) yes
S(2) Mo(1) S(3) 82.97(4) yes
S(2) Mo(1) C(7) 132.3(1) yes
S(2) Mo(1) C(8) 162.6(1) yes
S(2) Mo(1) C(9) 139.4(1) yes
S(2) Mo(1) C(10) 105.1(1) yes
S(2) Mo(1) C(11) 90.1(1) yes
S(2) Mo(1) C(12) 101.4(1) yes
S(3) Mo(1) C(7) 144.7(1) yes
S(3) Mo(1) C(8) 109.8(1) yes
S(3) Mo(1) C(9) 90.7(1) yes
S(3) Mo(1) C(10) 96.1(1) yes
S(3) Mo(1) C(11) 126.9(1) yes
S(3) Mo(1) C(12) 160.0(1) yes
C(7) Mo(1) C(8) 36.6(2) yes
C(7) Mo(1) C(9) 64.3(2) yes
C(7) Mo(1) C(10) 78.2(2) yes
C(7) Mo(1) C(11) 64.7(2) yes
C(7) Mo(1) C(12) 36.2(2) yes
C(8) Mo(1) C(9) 33.6(2) yes
C(8) Mo(1) C(10) 63.0(2) yes
C(8) Mo(1) C(11) 72.9(2) yes
C(8) Mo(1) C(12) 62.6(1) yes
C(9) Mo(1) C(10) 35.6(2) yes
C(9) Mo(1) C(11) 62.1(2) yes
C(9) Mo(1) C(12) 73.2(2) yes
C(10) Mo(1) C(11) 35.6(2) yes
C(10) Mo(1) C(12) 63.9(2) yes
C(11) Mo(1) C(12) 34.8(2) yes
Mo(1) S(1) C(1) 104.2(2) yes
Mo(1) S(2) C(16) 112.7(1) yes
Mo(1) S(3) C(31) 113.7(1) yes
C(2) Si(1) C(13) 109.7(2) yes
C(2) Si(1) C(14) 113.3(2) yes
C(2) Si(1) C(15) 107.7(2) yes
C(13) Si(1) C(14) 109.4(3) yes
C(13) Si(1) C(15) 109.7(3) yes
C(14) Si(1) C(15) 106.9(3) yes
C(17) Si(2) C(28) 114.9(2) yes
C(17) Si(2) C(29) 107.5(2) yes
C(17) Si(2) C(30) 109.5(2) yes
C(28) Si(2) C(29) 106.1(3) yes
C(28) Si(2) C(30) 110.6(3) yes
C(29) Si(2) C(30) 108.1(3) yes
C(32) Si(3) C(43) 113.6(2) yes
C(32) Si(3) C(44) 109.5(2) yes
C(32) Si(3) C(45) 107.5(2) yes
C(43) Si(3) C(44) 112.7(2) yes
C(43) Si(3) C(45) 106.4(2) yes
C(44) Si(3) C(45) 106.8(2) yes
S(1) C(1) C(2) 121.0(3) yes
S(1) C(1) C(6) 117.4(3) yes
C(2) C(1) C(6) 121.6(4) yes
Si(1) C(2) C(1) 123.8(3) yes
Si(1) C(2) C(3) 120.3(3) yes
C(1) C(2) C(3) 115.9(4) yes
C(2) C(3) C(4) 122.9(5) yes
C(3) C(4) C(5) 120.5(5) yes
C(4) C(5) C(6) 119.2(4) yes
C(1) C(6) C(5) 119.9(4) yes
C(1) C(6) C(7) 115.9(4) yes
C(5) C(6) C(7) 124.1(4) yes
Mo(1) C(7) C(6) 118.6(3) yes
Mo(1) C(7) C(8) 77.9(3) yes
Mo(1) C(7) C(12) 77.1(3) yes
C(6) C(7) C(8) 117.3(4) yes
C(6) C(7) C(12) 125.4(4) yes
C(8) C(7) C(12) 117.2(4) yes
Mo(1) C(8) C(7) 65.5(2) yes
Mo(1) C(8) C(9) 73.6(3) yes
C(7) C(8) C(9) 120.4(4) yes
Mo(1) C(9) C(8) 72.9(3) yes
Mo(1) C(9) C(10) 67.3(2) yes
C(8) C(9) C(10) 119.9(4) yes
Mo(1) C(10) C(9) 77.1(3) yes
Mo(1) C(10) C(11) 75.3(3) yes
C(9) C(10) C(11) 118.8(4) yes
Mo(1) C(11) C(10) 69.1(2) yes
Mo(1) C(11) C(12) 73.1(3) yes
C(10) C(11) C(12) 120.8(4) yes
Mo(1) C(12) C(7) 66.6(2) yes
Mo(1) C(12) C(11) 72.2(2) yes
C(7) C(12) C(11) 119.4(4) yes
S(2) C(16) C(17) 116.0(3) yes
S(2) C(16) C(21) 123.3(3) yes
C(17) C(16) C(21) 120.7(4) yes
Si(2) C(17) C(16) 123.4(3) yes
Si(2) C(17) C(18) 118.9(4) yes
C(16) C(17) C(18) 117.6(4) yes
C(17) C(18) C(19) 121.7(5) yes
C(18) C(19) C(20) 120.0(5) yes
C(19) C(20) C(21) 121.4(5) yes
C(16) C(21) C(20) 118.3(4) yes
C(16) C(21) C(22) 124.3(4) yes
C(20) C(21) C(22) 117.3(4) yes
C(21) C(22) C(23) 121.1(4) yes
C(21) C(22) C(27) 121.5(4) yes
C(23) C(22) C(27) 117.3(4) yes
C(22) C(23) C(24) 121.4(4) yes
C(23) C(24) C(25) 120.1(5) yes
C(24) C(25) C(26) 119.6(5) yes
C(25) C(26) C(27) 120.5(5) yes
C(22) C(27) C(26) 121.1(5) yes
S(3) C(31) C(32) 118.1(3) yes
S(3) C(31) C(36) 120.8(3) yes
C(32) C(31) C(36) 121.1(4) yes
Si(3) C(32) C(31) 125.2(3) yes
Si(3) C(32) C(33) 117.4(3) yes
C(31) C(32) C(33) 117.4(4) yes
C(32) C(33) C(34) 122.3(4) yes
C(33) C(34) C(35) 118.9(4) yes
C(34) C(35) C(36) 121.5(4) yes
C(31) C(36) C(35) 118.7(4) yes
C(31) C(36) C(37) 124.5(4) yes
C(35) C(36) C(37) 116.8(4) yes
C(36) C(37) C(38) 119.8(4) yes
C(36) C(37) C(42) 121.7(4) yes
C(38) C(37) C(42) 118.4(4) yes
C(37) C(38) C(39) 120.6(5) yes
C(38) C(39) C(40) 121.0(5) yes
C(39) C(40) C(41) 119.7(5) yes
C(40) C(41) C(42) 119.8(5) yes
C(37) C(42) C(41) 120.6(5) yes

loop_
_geom_bond_atom_site_label_1
_geom_bond_atom_site_label_2
_geom_bond_distance
_geom_bond_publ_flag
Mo(1) S(1) 2.365(1) yes
Mo(1) S(2) 2.329(1) yes
Mo(1) S(3) 2.405(1) yes
Mo(1) C(7) 2.211(4) yes
Mo(1) C(8) 2.376(4) yes
Mo(1) C(9) 2.385(4) yes
Mo(1) C(10) 2.257(4) yes
Mo(1) C(11) 2.336(4) yes
Mo(1) C(12) 2.347(4) yes
S(1) C(1) 1.773(4) yes
S(2) C(16) 1.779(4) yes
S(3) C(31) 1.798(4) yes
Si(1) C(2) 1.879(4) yes
Si(1) C(13) 1.852(6) yes
Si(1) C(14) 1.853(6) yes
Si(1) C(15) 1.858(6) yes
Si(2) C(17) 1.896(5) yes
Si(2) C(28) 1.871(6) yes
Si(2) C(29) 1.875(6) yes
Si(2) C(30) 1.868(6) yes
Si(3) C(32) 1.896(5) yes
Si(3) C(43) 1.857(5) yes
Si(3) C(44) 1.865(5) yes
Si(3) C(45) 1.870(5) yes
C(1) C(2) 1.412(6) yes
C(1) C(6) 1.409(6) yes
C(2) C(3) 1.399(7) yes
C(3) C(4) 1.377(7) yes
C(4) C(5) 1.388(7) yes
C(5) C(6) 1.386(6) yes
C(6) C(7) 1.479(7) yes
C(7) C(8) 1.450(6) yes
C(7) C(12) 1.423(6) yes
C(8) C(9) 1.374(7) yes
C(9) C(10) 1.424(6) yes
C(10) C(11) 1.407(6) yes
C(11) C(12) 1.399(7) yes
C(16) C(17) 1.415(7) yes
C(16) C(21) 1.414(6) yes
C(17) C(18) 1.402(7) yes
C(18) C(19) 1.378(7) yes
C(19) C(20) 1.371(8) yes
C(20) C(21) 1.399(7) yes
C(21) C(22) 1.492(7) yes
C(22) C(23) 1.400(7) yes
C(22) C(27) 1.394(7) yes
C(23) C(24) 1.378(7) yes
C(24) C(25) 1.384(8) yes
C(25) C(26) 1.369(8) yes
C(26) C(27) 1.387(7) yes
C(31) C(32) 1.411(6) yes
C(31) C(36) 1.399(6) yes
C(32) C(33) 1.398(6) yes
C(33) C(34) 1.387(7) yes
C(34) C(35) 1.379(6) yes
C(35) C(36) 1.399(6) yes
C(36) C(37) 1.483(6) yes
C(37) C(38) 1.395(7) yes
C(37) C(42) 1.389(7) yes
C(38) C(39) 1.381(8) yes
C(39) C(40) 1.369(9) yes
C(40) C(41) 1.385(8) yes
C(41) C(42) 1.401(7) yes

loop_
_geom_torsion_atom_site_label_1
_geom_torsion_atom_site_label_2
_geom_torsion_atom_site_label_3
_geom_torsion_atom_site_label_4
_geom_torsion
_geom_torsion_publ_flag
Mo(1) S(1) C(1) C(2) 170.0(3) yes
Mo(1) S(1) C(1) C(6) -12.5(4) yes
Mo(1) S(2) C(16) C(17) 118.6(3) yes
Mo(1) S(2) C(16) C(21) -62.3(4) yes
Mo(1) S(3) C(31) C(32) 101.2(3) yes
Mo(1) S(3) C(31) C(36) -78.8(4) yes
Mo(1) C(7) C(6) C(1) 22.7(5) yes
Mo(1) C(7) C(6) C(5) -160.5(4) yes
Mo(1) C(7) C(8) C(9) 51.1(4) yes
Mo(1) C(7) C(12) C(11) -51.3(4) yes
Mo(1) C(8) C(7) C(6) 116.2(4) yes
Mo(1) C(8) C(7) C(12) -68.5(3) yes
Mo(1) C(8) C(9) C(10) 49.9(4) yes
Mo(1) C(9) C(8) C(7) -47.6(4) yes
Mo(1) C(9) C(10) C(11) 64.9(4) yes
Mo(1) C(10) C(9) C(8) -52.5(4) yes
Mo(1) C(10) C(11) C(12) 53.8(4) yes
Mo(1) C(11) C(10) C(9) -65.9(4) yes
Mo(1) C(11) C(12) C(7) 48.8(4) yes
Mo(1) C(12) C(7) C(6) -116.2(4) yes
Mo(1) C(12) C(7) C(8) 68.9(3) yes
Mo(1) C(12) C(11) C(10) -52.0(4) yes
S(1) Mo(1) S(2) C(16) 114.3(2) yes
S(1) Mo(1) S(3) C(31) -11.8(2) yes
S(1) Mo(1) C(7) C(6) -23.4(3) yes
S(1) Mo(1) C(7) C(8) 91.3(2) yes
S(1) Mo(1) C(7) C(12) -146.9(3) yes
S(1) Mo(1) C(8) C(7) -81.8(2) yes
S(1) Mo(1) C(8) C(9) 142.6(3) yes
S(1) Mo(1) C(9) C(8) -39.0(3) yes
S(1) Mo(1) C(9) C(10) -173.1(2) yes
S(1) Mo(1) C(10) C(9) 11.0(4) yes
S(1) Mo(1) C(10) C(11) -113.8(3) yes
S(1) Mo(1) C(11) C(10) 116.0(3) yes
S(1) Mo(1) C(11) C(12) -17.6(4) yes
S(1) Mo(1) C(12) C(7) 34.3(3) yes
S(1) Mo(1) C(12) C(11) 168.7(2) yes
S(1) C(1) C(2) Si(1) 2.4(6) yes
S(1) C(1) C(2) C(3) -179.2(4) yes
S(1) C(1) C(6) C(5) 178.3(4) yes
S(1) C(1) C(6) C(7) -4.7(5) yes
S(2) Mo(1) S(1) C(1) -114.0(2) yes
S(2) Mo(1) S(3) C(31) -124.3(2) yes
S(2) Mo(1) C(7) C(6) 85.5(3) yes
S(2) Mo(1) C(7) C(8) -159.9(2) yes
S(2) Mo(1) C(7) C(12) -38.0(3) yes
S(2) Mo(1) C(8) C(7) 58.4(5) yes
S(2) Mo(1) C(8) C(9) -77.2(5) yes
S(2) Mo(1) C(9) C(8) 153.5(2) yes
S(2) Mo(1) C(9) C(10) 19.4(3) yes
S(2) Mo(1) C(10) C(9) -167.0(2) yes
S(2) Mo(1) C(10) C(11) 68.1(3) yes
S(2) Mo(1) C(11) C(10) -116.3(3) yes
S(2) Mo(1) C(11) C(12) 110.1(3) yes
S(2) Mo(1) C(12) C(7) 152.3(2) yes
S(2) Mo(1) C(12) C(11) -73.3(3) yes
S(2) C(16) C(17) Si(2) 6.7(5) yes
S(2) C(16) C(17) C(18) -177.1(3) yes
S(2) C(16) C(21) C(20) 176.0(3) yes
S(2) C(16) C(21) C(22) -7.9(6) yes
S(3) Mo(1) S(1) C(1) 164.7(2) yes
S(3) Mo(1) S(2) C(16) -161.4(2) yes
S(3) Mo(1) C(7) C(6) -91.0(4) yes
S(3) Mo(1) C(7) C(8) 23.7(4) yes
S(3) Mo(1) C(7) C(12) 145.5(2) yes
S(3) Mo(1) C(8) C(7) -165.7(2) yes
S(3) Mo(1) C(8) C(9) 58.7(3) yes
S(3) Mo(1) C(9) C(8) -126.5(2) yes
S(3) Mo(1) C(9) C(10) 99.5(2) yes
S(3) Mo(1) C(10) C(9) -82.7(2) yes
S(3) Mo(1) C(10) C(11) 152.5(2) yes
S(3) Mo(1) C(11) C(10) -35.0(3) yes
S(3) Mo(1) C(11) C(12) -168.6(2) yes
S(3) Mo(1) C(12) C(7) -106.8(4) yes
S(3) Mo(1) C(12) C(11) 27.6(5) yes
S(3) C(31) C(32) Si(3) 3.5(5) yes
S(3) C(31) C(32) C(33) -176.4(3) yes
S(3) C(31) C(36) C(35) 176.9(3) yes
S(3) C(31) C(36) C(37) -3.5(6) yes
Si(1) C(2) C(1) C(6) -175.0(3) yes
Si(1) C(2) C(3) C(4) 177.5(4) yes
Si(2) C(17) C(16) C(21) -172.4(3) yes
Si(2) C(17) C(18) C(19) 177.0(4) yes
Si(3) C(32) C(31) C(36) -176.4(3) yes
Si(3) C(32) C(33) C(34) 179.0(3) yes
C(1) S(1) Mo(1) C(7) 17.0(2) yes
C(1) S(1) Mo(1) C(8) 54.1(2) yes
C(1) S(1) Mo(1) C(9) 74.8(2) yes
C(1) S(1) Mo(1) C(10) 68.0(2) yes
C(1) S(1) Mo(1) C(11) 7.5(3) yes
C(1) S(1) Mo(1) C(12) -2.9(2) yes
C(1) C(2) Si(1) C(13) 62.1(5) yes
C(1) C(2) Si(1) C(14) -60.5(5) yes
C(1) C(2) Si(1) C(15) -178.6(4) yes
C(1) C(2) C(3) C(4) -1.0(7) yes
C(1) C(6) C(5) C(4) 2.3(7) yes
C(1) C(6) C(7) C(8) -68.0(5) yes
C(1) C(6) C(7) C(12) 117.1(5) yes
C(2) C(1) C(6) C(5) -4.1(7) yes
C(2) C(1) C(6) C(7) 172.8(4) yes
C(2) C(3) C(4) C(5) -0.7(8) yes
C(3) C(2) Si(1) C(13) -116.3(4) yes
C(3) C(2) Si(1) C(14) 121.1(4) yes
C(3) C(2) Si(1) C(15) 3.1(5) yes
C(3) C(2) C(1) C(6) 3.4(7) yes
C(3) C(4) C(5) C(6) 0.1(8) yes
C(4) C(5) C(6) C(7) -174.4(5) yes
C(5) C(6) C(7) C(8) 108.8(5) yes
C(5) C(6) C(7) C(12) -66.1(6) yes
C(6) C(7) Mo(1) C(8) -114.6(4) yes
C(6) C(7) Mo(1) C(9) -140.0(4) yes
C(6) C(7) Mo(1) C(10) -174.8(4) yes
C(6) C(7) Mo(1) C(11) 150.3(4) yes
C(6) C(7) Mo(1) C(12) 123.5(5) yes
C(6) C(7) C(8) C(9) 167.3(4) yes
C(6) C(7) C(12) C(11) -167.4(4) yes
C(7) Mo(1) S(2) C(16) 20.7(2) yes
C(7) Mo(1) S(3) C(31) 53.1(3) yes
C(7) Mo(1) C(8) C(9) -135.6(4) yes
C(7) Mo(1) C(9) C(8) 27.6(3) yes
C(7) Mo(1) C(9) C(10) -106.4(3) yes
C(7) Mo(1) C(10) C(9) 62.0(3) yes
C(7) Mo(1) C(10) C(11) -62.8(3) yes
C(7) Mo(1) C(11) C(10) 105.7(3) yes
C(7) Mo(1) C(11) C(12) -27.8(3) yes
C(7) Mo(1) C(12) C(11) 134.4(4) yes
C(7) C(8) Mo(1) C(9) 135.6(4) yes
C(7) C(8) Mo(1) C(10) 107.5(3) yes
C(7) C(8) Mo(1) C(11) 70.5(3) yes
C(7) C(8) Mo(1) C(12) 34.4(3) yes
C(7) C(8) C(9) C(10) 2.4(6) yes
C(7) C(12) Mo(1) C(8) -34.8(3) yes
C(7) C(12) Mo(1) C(9) -69.3(3) yes
C(7) C(12) Mo(1) C(10) -106.4(3) yes
C(7) C(12) Mo(1) C(11) -134.4(4) yes
C(7) C(12) C(11) C(10) -3.2(6) yes
C(8) Mo(1) S(2) C(16) -22.6(4) yes
C(8) Mo(1) S(3) C(31) 67.8(2) yes
C(8) Mo(1) C(7) C(12) 121.9(4) yes
C(8) Mo(1) C(9) C(10) -134.0(4) yes
C(8) Mo(1) C(10) C(9) 26.5(2) yes
C(8) Mo(1) C(10) C(11) -98.3(3) yes
C(8) Mo(1) C(11) C(10) 67.3(3) yes
C(8) Mo(1) C(11) C(12) -66.3(3) yes
C(8) Mo(1) C(12) C(11) 99.6(3) yes
C(8) C(7) Mo(1) C(9) -25.4(2) yes
C(8) C(7) Mo(1) C(10) -60.2(3) yes
C(8) C(7) Mo(1) C(11) -95.1(3) yes
C(8) C(7) Mo(1) C(12) -121.9(4) yes
C(8) C(7) C(12) C(11) 17.7(6) yes
C(8) C(9) Mo(1) C(10) 134.0(4) yes
C(8) C(9) Mo(1) C(11) 101.3(3) yes
C(8) C(9) Mo(1) C(12) 65.5(3) yes
C(8) C(9) C(10) C(11) 12.5(6) yes
C(9) Mo(1) S(2) C(16) -78.5(2) yes
C(9) Mo(1) S(3) C(31) 96.0(2) yes
C(9) Mo(1) C(7) C(12) 96.5(3) yes
C(9) Mo(1) C(10) C(11) -124.8(4) yes
C(9) Mo(1) C(11) C(10) 32.7(3) yes
C(9) Mo(1) C(11) C(12) -100.8(3) yes
C(9) Mo(1) C(12) C(11) 65.1(3) yes
C(9) C(8) Mo(1) C(10) -28.0(3) yes
C(9) C(8) Mo(1) C(11) -65.1(3) yes
C(9) C(8) Mo(1) C(12) -101.1(3) yes
C(9) C(8) C(7) C(12) -17.4(6) yes
C(9) C(10) Mo(1) C(11) 124.8(4) yes
C(9) C(10) Mo(1) C(12) 97.4(3) yes
C(9) C(10) C(11) C(12) -12.1(6) yes
C(10) Mo(1) S(2) C(16) -66.9(2) yes
C(10) Mo(1) S(3) C(31) 131.3(2) yes
C(10) Mo(1) C(7) C(12) 61.7(3) yes
C(10) Mo(1) C(11) C(12) -133.6(4) yes
C(10) Mo(1) C(12) C(11) 28.0(3) yes
C(10) C(9) Mo(1) C(11) -32.7(3) yes
C(10) C(9) Mo(1) C(12) -68.5(3) yes
C(10) C(11) Mo(1) C(12) 133.6(4) yes
C(11) Mo(1) S(2) C(16) -34.2(2) yes
C(11) Mo(1) S(3) C(31) 150.9(2) yes
C(11) Mo(1) C(7) C(12) 26.8(3) yes
C(11) C(10) Mo(1) C(12) -27.4(3) yes
C(12) Mo(1) S(2) C(16) -1.1(2) yes
C(12) Mo(1) S(3) C(31) 131.6(4) yes
C(16) C(17) Si(2) C(28) -60.5(4) yes
C(16) C(17) Si(2) C(29) -178.3(4) yes
C(16) C(17) Si(2) C(30) 64.6(4) yes
C(16) C(17) C(18) C(19) 0.7(7) yes
C(16) C(21) C(20) C(19) 1.8(7) yes
C(16) C(21) C(22) C(23) -46.6(6) yes
C(16) C(21) C(22) C(27) 139.1(5) yes
C(17) C(16) C(21) C(20) -4.9(6) yes
C(17) C(16) C(21) C(22) 171.2(4) yes
C(17) C(18) C(19) C(20) -3.8(7) yes
C(18) C(17) Si(2) C(28) 123.4(4) yes
C(18) C(17) Si(2) C(29) 5.6(4) yes
C(18) C(17) Si(2) C(30) -111.5(4) yes
C(18) C(17) C(16) C(21) 3.7(6) yes
C(18) C(19) C(20) C(21) 2.6(7) yes
C(19) C(20) C(21) C(22) -174.6(4) yes
C(20) C(21) C(22) C(23) 129.5(5) yes
C(20) C(21) C(22) C(27) -44.8(6) yes
C(21) C(22) C(23) C(24) -174.4(4) yes
C(21) C(22) C(27) C(26) 175.0(4) yes
C(22) C(23) C(24) C(25) -0.8(7) yes
C(22) C(27) C(26) C(25) -0.4(8) yes
C(23) C(22) C(27) C(26) 0.4(7) yes
C(23) C(24) C(25) C(26) 0.9(8) yes
C(24) C(23) C(22) C(27) 0.2(7) yes
C(24) C(25) C(26) C(27) -0.3(8) yes
C(31) C(32) Si(3) C(43) 44.3(4) yes
C(31) C(32) Si(3) C(44) -82.7(4) yes
C(31) C(32) Si(3) C(45) 161.7(4) yes
C(31) C(32) C(33) C(34) -1.2(6) yes
C(31) C(36) C(35) C(34) -0.1(7) yes
C(31) C(36) C(37) C(38) 127.3(5) yes
C(31) C(36) C(37) C(42) -56.9(6) yes
C(32) C(31) C(36) C(35) -3.1(6) yes
C(32) C(31) C(36) C(37) 176.4(4) yes
C(32) C(33) C(34) C(35) -1.9(7) yes
C(33) C(32) Si(3) C(43) -135.8(4) yes
C(33) C(32) Si(3) C(44) 97.2(4) yes
C(33) C(32) Si(3) C(45) -18.4(4) yes
C(33) C(32) C(31) C(36) 3.7(6) yes
C(33) C(34) C(35) C(36) 2.5(7) yes
C(34) C(35) C(36) C(37) -179.6(4) yes
C(35) C(36) C(37) C(38) -53.2(6) yes
C(35) C(36) C(37) C(42) 122.6(5) yes
C(36) C(37) C(38) C(39) 176.2(4) yes
C(36) C(37) C(42) C(41) -175.6(4) yes
C(37) C(38) C(39) C(40) -0.1(8) yes
C(37) C(42) C(41) C(40) -1.0(8) yes
C(38) C(37) C(42) C(41) 0.3(7) yes
C(38) C(39) C(40) C(41) -0.7(8) yes
C(39) C(38) C(37) C(42) 0.3(7) yes
C(39) C(40) C(41) C(42) 1.2(8) yes
C(39) C(40) C(41) C(42) 1.2(8) yes
